data_7058405
loop_
_publ_author_name
'Garc\'ia-Raso, Angel'
'Terr\'on, Angel'
'L\'opez-Zafra, Adela'
'Garc\'ia-Viada, Andr\'es'
'Barta, Agostina'
'Frontera, Antonio'
'Lorenzo, Julia'
'Rodr\'iguez-Calado, Sergi'
'V\'azquez-L\'opez, Ezequiel M.'
'Fiol, Juan J.'

_publ_section_title
;
 Crystal structures of N6-modified-amino acid related nucleobase analogs
 (II): hybrid adenine-\b-alanine and adenine-GABA molecules
;
_journal_issue 24
_journal_name_full 'New Journal of Chemistry'
_journal_page_first 9680
_journal_paper_doi 10.1039/C9NJ02279A
_journal_volume 43
_journal_year 2019
_chemical_formula_sum 'C8 H12 N5 O3.5'
_chemical_formula_weight 234.23
_space_group_crystal_system monoclinic
_space_group_IT_number 15
_space_group_name_Hall '-C 2yc'
_space_group_name_H-M_alt 'C 1 2/c 1'
_symmetry_space_group_name_Hall '-C 2yc'
_symmetry_space_group_name_H-M 'C 1 2/c 1'
_atom_sites_solution_hydrogens mixed
_audit_creation_method SHELXL-2013
_audit_update_record
;
2019-05-02 deposited with the CCDC.    2019-05-22 downloaded from the CCDC.
;
_cell_angle_alpha 90
_cell_angle_beta 103.099(3)
_cell_angle_gamma 90
_cell_formula_units_Z 8
_cell_length_a 28.836(2)
_cell_length_b 10.5330(8)
_cell_length_c 7.2981(5)
_cell_measurement_reflns_used 9402
_cell_measurement_temperature 100(2)
_cell_measurement_theta_max 28.29
_cell_measurement_theta_min 2.90
_cell_volume 2159.0(3)
_computing_cell_refinement 'Bruker SAINT'
_computing_data_collection 'Bruker APEX3'
_computing_data_reduction 'Bruker SAINT'
_computing_structure_refinement 'SHELXL-2013 (Sheldrick, 2013)'
_diffrn_ambient_temperature 100(2)
_diffrn_measured_fraction_theta_full 0.990
_diffrn_measured_fraction_theta_max 0.993
_diffrn_measurement_device_type 'Bruker D8 Venture Photon 100 CMOS'
_diffrn_measurement_method '\f and \w scans'
_diffrn_radiation_type MoK\a
_diffrn_radiation_wavelength 0.71073
_diffrn_reflns_av_R_equivalents 0.0276
_diffrn_reflns_av_unetI/netI 0.0186
_diffrn_reflns_Laue_measured_fraction_full 0.990
_diffrn_reflns_Laue_measured_fraction_max 0.993
_diffrn_reflns_limit_h_max 37
_diffrn_reflns_limit_h_min -38
_diffrn_reflns_limit_k_max 14
_diffrn_reflns_limit_k_min -14
_diffrn_reflns_limit_l_max 9
_diffrn_reflns_limit_l_min -9
_diffrn_reflns_number 17786
_diffrn_reflns_point_group_measured_fraction_full 0.990
_diffrn_reflns_point_group_measured_fraction_max 0.993
_diffrn_reflns_theta_full 25.242
_diffrn_reflns_theta_max 28.339
_diffrn_reflns_theta_min 3.397
_exptl_absorpt_coefficient_mu 0.115
_exptl_absorpt_correction_T_max 0.7457
_exptl_absorpt_correction_T_min 0.7228
_exptl_absorpt_correction_type multi-scan
_exptl_absorpt_process_details 'SADABS-2016/2 (Bruker AXS Inc.)'
_exptl_crystal_colour yellow
_exptl_crystal_density_diffrn 1.441
_exptl_crystal_density_method 'not measured'
_exptl_crystal_description prism
_exptl_crystal_F_000 984
_exptl_crystal_size_max 0.175
_exptl_crystal_size_mid 0.093
_exptl_crystal_size_min 0.054
_refine_diff_density_max 0.788
_refine_diff_density_min -0.308
_refine_diff_density_rms 0.070
_refine_ls_extinction_method none
_refine_ls_goodness_of_fit_ref 1.081
_refine_ls_hydrogen_treatment mixed
_refine_ls_matrix_type full
_refine_ls_number_parameters 179
_refine_ls_number_reflns 2672
_refine_ls_number_restraints 3
_refine_ls_restrained_S_all 1.081
_refine_ls_R_factor_all 0.0555
_refine_ls_R_factor_gt 0.0486
_refine_ls_shift/su_max 0.003
_refine_ls_shift/su_mean 0.000
_refine_ls_structure_factor_coef Fsqd
_refine_ls_weighting_details 'w=1/[\s^2^(Fo^2^)+(0.0838P)^2^+2.2463P] where P=(Fo^2^+2Fc^2^)/3'
_refine_ls_weighting_scheme calc
_refine_ls_wR_factor_gt 0.1359
_refine_ls_wR_factor_ref 0.1420
_reflns_Friedel_coverage 0.000
_reflns_number_gt 2335
_reflns_number_total 2672
_reflns_threshold_expression 'I > 2\s(I)'
_cod_data_source_file c9nj02279a1.cif
_cod_data_source_block 1_32029301_0m
_cod_depositor_comments 'Adding full bibliography for 7058405--7058408.cif.'
_cod_original_formula_sum 'C8 H12 N5 O3.50'
_cod_database_code 7058405
_shelx_space_group_comment
; 
The symmetry employed for this shelxl refinement is uniquely defined 
by the following loop, which should always be used as a source of 
symmetry information in preference to the above space-group names. 
They are only intended as comments. 
;
_shelx_estimated_absorpt_t_min 0.980
_shelx_estimated_absorpt_t_max 0.994
_shelxl_version_number 2013-4

loop_
_space_group_symop_operation_xyz
'x, y, z'
'-x, y, -z+1/2'
'x+1/2, y+1/2, z'
'-x+1/2, y+1/2, -z+1/2'
'-x, -y, -z'
'x, -y, z-1/2'
'-x+1/2, -y+1/2, -z'
'x+1/2, -y+1/2, z-1/2'

loop_
_atom_site_label
_atom_site_type_symbol
_atom_site_fract_x
_atom_site_fract_y
_atom_site_fract_z
_atom_site_U_iso_or_equiv
_atom_site_adp_type
_atom_site_occupancy
_atom_site_site_symmetry_order
_atom_site_calc_flag
_atom_site_refinement_flags_posn
_atom_site_refinement_flags_adp
_atom_site_refinement_flags_occupancy
O1 O 0.32705(4) 0.83499(10) 0.18071(16) 0.0192(3) Uani 1 1 d . . .
N1 N 0.12015(4) 0.81148(12) 0.38745(17) 0.0166(3) Uani 1 1 d . . .
H1 H 0.3478(9) 0.764(3) 0.161(3) 0.046(7) Uiso 1 1 d . . .
O2 O 0.27633(4) 0.68012(10) 0.21008(16) 0.0210(3) Uani 1 1 d . . .
C2 C 0.07741(5) 0.79803(15) 0.4294(2) 0.0177(3) Uani 1 1 d . . .
H2 H 0.0675 0.7131 0.4422 0.021 Uiso 1 1 calc R U .
N3 N 0.04712(4) 0.88812(13) 0.45536(17) 0.0158(3) Uani 1 1 d . . .
C4 C 0.06414(5) 1.00559(14) 0.43676(19) 0.0137(3) Uani 1 1 d . . .
C5 C 0.10772(5) 1.03409(14) 0.39639(18) 0.0133(3) Uani 1 1 d . . .
N6 N 0.17926(4) 0.94679(12) 0.33013(17) 0.0141(3) Uani 1 1 d . . .
C6 C 0.13671(5) 0.93034(14) 0.37042(18) 0.0135(3) Uani 1 1 d . . .
H6 H 0.1895(7) 1.025(2) 0.323(3) 0.017(5) Uiso 1 1 d . . .
N7 N 0.11315(4) 1.16434(12) 0.38873(17) 0.0154(3) Uani 1 1 d . . .
C8 C 0.07343(5) 1.21117(15) 0.4239(2) 0.0165(3) Uani 1 1 d . . .
H8 H 0.0671 1.2995 0.4279 0.020 Uiso 1 1 calc R U .
N9 N 0.04276(4) 1.11965(12) 0.45359(17) 0.0152(3) Uani 1 1 d . . .
H9 H 0.0134(11) 1.131(3) 0.485(4) 0.056(8) Uiso 1 1 d . . .
C61 C 0.20865(5) 0.84201(14) 0.2923(2) 0.0144(3) Uani 1 1 d . . .
H61A H 0.1921 0.7960 0.1778 0.017 Uiso 1 1 calc R U .
H61B H 0.2145 0.7817 0.3991 0.017 Uiso 1 1 calc R U .
C62 C 0.25567(5) 0.89465(14) 0.2643(2) 0.0153(3) Uani 1 1 d . . .
H62A H 0.2493 0.9584 0.1620 0.018 Uiso 1 1 calc R U .
H62B H 0.2725 0.9379 0.3810 0.018 Uiso 1 1 calc R U .
C63 C 0.28707(5) 0.79191(14) 0.21588(19) 0.0141(3) Uani 1 1 d . . .
O1W O 0.12031(5) 0.56570(14) 0.2056(2) 0.0390(4) Uani 1 1 d . . .
H1W1 H 0.1317(10) 0.645(3) 0.292(4) 0.051 Uiso 1 1 d . U .
H1W2 H 0.1427(11) 0.502(3) 0.276(4) 0.051 Uiso 1 1 d . U .
O2W O 0.02936(11) 0.4630(4) 0.1526(8) 0.0754(14) Uani 0.5 1 d D . P
H2W1 H 0.021(2) 0.531(6) 0.054(9) 0.098 Uiso 0.5 1 d D U P
H2W2 H 0.0650(15) 0.476(7) 0.200(10) 0.098 Uiso 0.5 1 d D U P

loop_
_atom_site_aniso_label
_atom_site_aniso_U_11
_atom_site_aniso_U_22
_atom_site_aniso_U_33
_atom_site_aniso_U_23
_atom_site_aniso_U_13
_atom_site_aniso_U_12
O1 0.0110(5) 0.0190(5) 0.0315(6) -0.0023(4) 0.0128(4) -0.0003(4)
N1 0.0109(6) 0.0209(6) 0.0198(6) 0.0013(5) 0.0069(5) 0.0007(5)
O2 0.0146(5) 0.0176(5) 0.0339(6) 0.0001(4) 0.0122(5) 0.0003(4)
C2 0.0131(6) 0.0208(7) 0.0213(7) 0.0015(6) 0.0083(5) -0.0015(5)
N3 0.0098(5) 0.0216(6) 0.0176(6) 0.0002(5) 0.0063(4) -0.0010(4)
C4 0.0076(6) 0.0224(7) 0.0119(6) -0.0017(5) 0.0036(5) 0.0002(5)
C5 0.0077(6) 0.0204(7) 0.0126(6) -0.0005(5) 0.0041(5) -0.0002(5)
N6 0.0083(5) 0.0172(6) 0.0184(6) 0.0011(4) 0.0066(4) 0.0016(4)
C6 0.0089(6) 0.0211(7) 0.0109(6) 0.0000(5) 0.0029(5) 0.0007(5)
N7 0.0094(5) 0.0202(6) 0.0179(6) -0.0014(5) 0.0059(4) -0.0011(4)
C8 0.0114(6) 0.0202(7) 0.0196(7) -0.0020(5) 0.0070(5) -0.0008(5)
N9 0.0078(5) 0.0213(6) 0.0182(6) -0.0019(5) 0.0067(4) -0.0004(5)
C61 0.0087(6) 0.0177(7) 0.0183(6) 0.0011(5) 0.0063(5) 0.0016(5)
C62 0.0102(6) 0.0170(7) 0.0212(7) 0.0002(5) 0.0090(5) 0.0012(5)
C63 0.0087(6) 0.0201(7) 0.0147(6) 0.0004(5) 0.0049(5) 0.0008(5)
O1W 0.0358(8) 0.0281(7) 0.0503(9) -0.0004(6) 0.0036(6) 0.0077(6)
O2W 0.0158(13) 0.0459(19) 0.154(4) -0.003(2) -0.003(2) 0.0018(13)

loop_
_atom_type_symbol
_atom_type_description
_atom_type_scat_dispersion_real
_atom_type_scat_dispersion_imag
_atom_type_scat_source
C C 0.0033 0.0016 'International Tables Vol C Tables 4.2.6.8 and 6.1.1.4'
H H 0.0000 0.0000 'International Tables Vol C Tables 4.2.6.8 and 6.1.1.4'
N N 0.0061 0.0033 'International Tables Vol C Tables 4.2.6.8 and 6.1.1.4'
O O 0.0106 0.0060 'International Tables Vol C Tables 4.2.6.8 and 6.1.1.4'

loop_
_geom_angle_atom_site_label_1
_geom_angle_atom_site_label_2
_geom_angle_atom_site_label_3
_geom_angle
C2 N1 C6 118.61(13)
N3 C2 N1 128.50(14)
C2 N3 C4 111.95(12)
N3 C4 N9 127.90(13)
N3 C4 C5 125.99(13)
N9 C4 C5 106.11(12)
N7 C5 C4 109.85(12)
N7 C5 C6 133.23(13)
C4 C5 C6 116.92(13)
C6 N6 C61 123.14(13)
N6 C6 N1 120.01(13)
N6 C6 C5 121.96(13)
N1 C6 C5 118.03(12)
C8 N7 C5 104.52(12)
N7 C8 N9 112.93(13)
C8 N9 C4 106.59(12)
N6 C61 C62 108.92(12)
C63 C62 C61 111.83(12)
O2 C63 O1 123.64(13)
O2 C63 C62 122.89(13)
O1 C63 C62 113.47(12)

loop_
_geom_bond_atom_site_label_1
_geom_bond_atom_site_label_2
_geom_bond_distance
O1 C63 1.3174(16)
N1 C2 1.3431(17)
N1 C6 1.3557(19)
O2 C63 1.2158(18)
C2 N3 1.3319(19)
N3 C4 1.3493(19)
C4 N9 1.3687(18)
C4 C5 1.3870(18)
C5 N7 1.383(2)
C5 C6 1.4146(19)
N6 C6 1.3360(17)
N6 C61 1.4556(18)
N7 C8 1.3244(18)
C8 N9 1.3585(19)
C61 C62 1.5208(19)
C62 C63 1.5036(19)

loop_
_geom_hbond_atom_site_label_D
_geom_hbond_atom_site_label_H
_geom_hbond_atom_site_label_A
_geom_hbond_distance_DH
_geom_hbond_distance_HA
_geom_hbond_distance_DA
_geom_hbond_angle_DHA
_geom_hbond_site_symmetry_A
O1 H1 N7 0.99(3) 1.64(3) 2.6185(17) 170(2) 4_545
N6 H6 O2 0.88(2) 1.95(2) 2.8173(17) 167.6(19) 4
C8 H8 O1W 0.95 2.66 3.212(2) 117.6 6_576
N9 H9 N3 0.93(3) 1.90(3) 2.8189(17) 167(3) 5_576
O1W H1W1 N1 1.05(3) 1.94(3) 2.910(2) 151(2) .
O1W H1W2 O1 0.99(3) 1.96(3) 2.8855(18) 155(2) 4_545
O2W H2W2 O1W 1.02(4) 1.85(6) 2.782(4) 151(6) .
